data_4331813
loop_
_publ_author_name
'Papish, Elizabeth T.'
'Taylor, Michael T.'
'Jernigan, Finith E.'
'Rodig, Michael J.'
'Shawhan, Robert R.'
'Yap, Glenn P. A.'
'Jov\'e, Fernando A.'

_publ_section_title
;
 Synthesis of Zinc, Copper, Nickel, Cobalt, and Iron Complexes Using
 Tris(pyrazolyl)methane Sulfonate Ligands:&#x00A0; A Structural Model for
 N,N,O Binding in Metalloenzymes
;
_journal_issue 5
_journal_name_full 'Inorganic Chemistry'
_journal_page_first 2242
_journal_page_last 2250
_journal_paper_doi 10.1021/ic051579a
_journal_volume 45
_journal_year 2006
_chemical_formula_sum 'C40 H58 Cl4 N12 Ni O6 S2'
_chemical_formula_weight 1067.61
_chemical_name_systematic
; 
 ? 
;
_space_group_IT_number 14
_symmetry_cell_setting monoclinic
_symmetry_space_group_name_Hall '-P 2ybc'
_symmetry_space_group_name_H-M 'P 1 21/c 1'
_atom_sites_solution_hydrogens geom
_atom_sites_solution_primary direct
_atom_sites_solution_secondary difmap
_audit_creation_method SHELXL-97
_cell_angle_alpha 90.00
_cell_angle_beta 108.252(3)
_cell_angle_gamma 90.00
_cell_formula_units_Z 2
_cell_length_a 10.388(2)
_cell_length_b 21.628(5)
_cell_length_c 11.372(2)
_cell_measurement_reflns_used 965
_cell_measurement_temperature 120(2)
_cell_measurement_theta_max 26.56
_cell_measurement_theta_min 2.50
_cell_volume 2426.4(8)
_computing_cell_refinement 'SHELXTL, Sheldrick (2001)'
_computing_data_collection 'SMART, Bruker (2002)'
_computing_data_reduction 'SHELXTL, Sheldrick (2001)'
_computing_molecular_graphics 'SHELXTL, Sheldrick (2001)'
_computing_publication_material 'SHELXTL, Sheldrick (2001)'
_computing_structure_refinement 'SHELXL-97 (Sheldrick, 1997)'
_computing_structure_solution 'SHELXS-97 (Sheldrick, 1990)'
_diffrn_ambient_temperature 120(2)
_diffrn_detector_area_resol_mean 836.6
_diffrn_measured_fraction_theta_full 0.886
_diffrn_measured_fraction_theta_max 0.886
_diffrn_measurement_device_type 'Bruker AXS APEX diffractometer'
_diffrn_measurement_method \w
_diffrn_radiation_monochromator graphite
_diffrn_radiation_source 'fine-focus sealed tube'
_diffrn_radiation_type MoK\a
_diffrn_radiation_wavelength 0.71073
_diffrn_reflns_av_R_equivalents 0.0466
_diffrn_reflns_av_sigmaI/netI 0.0574
_diffrn_reflns_limit_h_max 13
_diffrn_reflns_limit_h_min -12
_diffrn_reflns_limit_k_max 28
_diffrn_reflns_limit_k_min -28
_diffrn_reflns_limit_l_max 14
_diffrn_reflns_limit_l_min -15
_diffrn_reflns_number 13403
_diffrn_reflns_theta_full 28.26
_diffrn_reflns_theta_max 28.26
_diffrn_reflns_theta_min 1.88
_diffrn_standards_decay_% <1
_exptl_absorpt_coefficient_mu 0.764
_exptl_absorpt_correction_T_max 0.8622
_exptl_absorpt_correction_T_min 0.7497
_exptl_absorpt_correction_type multi-scan
_exptl_absorpt_process_details 'SADABS, Sheldrick (2003)'
_exptl_crystal_colour light
_exptl_crystal_density_diffrn 1.461
_exptl_crystal_density_method 'not measured'
_exptl_crystal_description blocks
_exptl_crystal_F_000 1116
_exptl_crystal_size_max 0.40
_exptl_crystal_size_mid 0.35
_exptl_crystal_size_min 0.20
_refine_diff_density_max 0.542
_refine_diff_density_min -0.457
_refine_diff_density_rms 0.074
_refine_ls_extinction_method none
_refine_ls_goodness_of_fit_ref 1.036
_refine_ls_hydrogen_treatment constr
_refine_ls_matrix_type full
_refine_ls_number_parameters 305
_refine_ls_number_reflns 5311
_refine_ls_number_restraints 0
_refine_ls_restrained_S_all 1.036
_refine_ls_R_factor_all 0.0625
_refine_ls_R_factor_gt 0.0425
_refine_ls_shift/su_max 0.001
_refine_ls_shift/su_mean 0.000
_refine_ls_structure_factor_coef Fsqd
_refine_ls_weighting_details 'calc w=1/[\s^2^(Fo^2^)+(0.0582P)^2^+0.1280P] where P=(Fo^2^+2Fc^2^)/3'
_refine_ls_weighting_scheme calc
_refine_ls_wR_factor_gt 0.1043
_refine_ls_wR_factor_ref 0.1135
_reflns_number_gt 4031
_reflns_number_total 5311
_reflns_threshold_expression >2sigma(I)
_cod_data_source_file ic051579asup5.cif
_cod_data_source_block lizp005
_cod_depositor_comments
;
The following automatic conversions were performed:

'_symmetry_cell_setting' value 'Monoclinic' changed to 'monoclinic'
according to /home/saulius/struct/CIF-dictionaries/cif_core.dic
dictionary named 'cif_core.dic' version 2.4.2 from 2011-04-26.

Automatic conversion script
Id: cif_fix_values 1891 2012-01-12 08:04:46Z andrius 
;
_cod_original_cell_volume 2426.4(9)
_cod_original_sg_symbol_H-M P2(1)/c
_cod_database_code 4331813

loop_
_symmetry_equiv_pos_as_xyz
'x, y, z'
'-x, y+1/2, -z+1/2'
'-x, -y, -z'
'x, -y-1/2, z-1/2'

loop_
_atom_site_label
_atom_site_type_symbol
_atom_site_fract_x
_atom_site_fract_y
_atom_site_fract_z
_atom_site_U_iso_or_equiv
_atom_site_adp_type
_atom_site_occupancy
_atom_site_symmetry_multiplicity
_atom_site_calc_flag
_atom_site_refinement_flags
_atom_site_disorder_assembly
_atom_site_disorder_group
Ni Ni 0.5000 0.5000 0.5000 0.01317(12) Uani 1 2 d S . .
N1 N 0.45499(19) 0.41182(7) 0.42144(15) 0.0154(4) Uani 1 1 d . . .
N2 N 0.52127(19) 0.39312(7) 0.33977(16) 0.0146(4) Uani 1 1 d . . .
N3 N 0.7495(2) 0.33548(8) 0.29158(17) 0.0219(4) Uani 1 1 d . . .
N4 N 0.69735(19) 0.39315(7) 0.24981(16) 0.0172(4) Uani 1 1 d . . .
N5 N 0.69939(19) 0.46821(7) 0.53864(16) 0.0155(4) Uani 1 1 d . . .
N6 N 0.73557(19) 0.44111(7) 0.44389(16) 0.0161(4) Uani 1 1 d . . .
O1 O 0.51276(15) 0.53205(6) 0.33498(13) 0.0167(3) Uani 1 1 d . . .
O2 O 0.69318(17) 0.53410(6) 0.24204(15) 0.0247(4) Uani 1 1 d . . .
O3 O 0.47346(17) 0.48782(7) 0.13180(13) 0.0240(4) Uani 1 1 d . . .
S1 S 0.57223(6) 0.50351(2) 0.24750(5) 0.01696(14) Uani 1 1 d . . .
C1 C 0.6353(2) 0.42840(9) 0.32373(19) 0.0154(4) Uani 1 1 d . . .
C2 C 0.4684(2) 0.33964(9) 0.2831(2) 0.0190(5) Uani 1 1 d . . .
H2 H 0.4965 0.3181 0.2226 0.023 Uiso 1 1 calc R . .
C3 C 0.3674(2) 0.32253(9) 0.3291(2) 0.0207(5) Uani 1 1 d . . .
H3 H 0.3114 0.2870 0.3068 0.025 Uiso 1 1 calc R . .
C4 C 0.3625(2) 0.36810(9) 0.41631(19) 0.0162(5) Uani 1 1 d . . .
C5 C 0.2768(2) 0.36742(9) 0.5001(2) 0.0188(5) Uani 1 1 d . . .
H5 H 0.2612 0.4110 0.5216 0.023 Uiso 1 1 calc R . .
C6 C 0.3493(3) 0.33223(10) 0.6198(2) 0.0256(5) Uani 1 1 d . . .
H6A H 0.3634 0.2892 0.5999 0.038 Uiso 1 1 calc R . .
H6B H 0.2936 0.3334 0.6752 0.038 Uiso 1 1 calc R . .
H6C H 0.4371 0.3517 0.6607 0.038 Uiso 1 1 calc R . .
C7 C 0.1395(3) 0.33700(10) 0.4368(2) 0.0281(6) Uani 1 1 d . . .
H7A H 0.0929 0.3594 0.3604 0.042 Uiso 1 1 calc R . .
H7B H 0.0842 0.3383 0.4926 0.042 Uiso 1 1 calc R . .
H7C H 0.1535 0.2939 0.4171 0.042 Uiso 1 1 calc R . .
C8 C 0.7055(3) 0.40499(10) 0.1337(2) 0.0235(5) Uani 1 1 d . . .
H8 H 0.6758 0.4413 0.0858 0.028 Uiso 1 1 calc R . .
C9 C 0.7644(3) 0.35468(10) 0.1012(2) 0.0262(6) Uani 1 1 d . . .
H9 H 0.7849 0.3489 0.0262 0.031 Uiso 1 1 calc R . .
C10 C 0.7893(2) 0.31272(10) 0.2004(2) 0.0199(5) Uani 1 1 d . . .
C11 C 0.8417(3) 0.24752(10) 0.2067(2) 0.0263(5) Uani 1 1 d . . .
H11 H 0.8790 0.2351 0.2957 0.032 Uiso 1 1 calc R . .
C12 C 0.9528(3) 0.24099(13) 0.1472(3) 0.0398(7) Uani 1 1 d . . .
H12A H 0.9157 0.2498 0.0584 0.060 Uiso 1 1 calc R . .
H12B H 0.9885 0.1987 0.1592 0.060 Uiso 1 1 calc R . .
H12C H 1.0259 0.2702 0.1856 0.060 Uiso 1 1 calc R . .
C13 C 0.7243(3) 0.20423(11) 0.1423(3) 0.0500(8) Uani 1 1 d . . .
H13A H 0.6852 0.2165 0.0555 0.075 Uiso 1 1 calc R . .
H13B H 0.6547 0.2067 0.1837 0.075 Uiso 1 1 calc R . .
H13C H 0.7579 0.1617 0.1466 0.075 Uiso 1 1 calc R . .
C14 C 0.8705(2) 0.43215(10) 0.4771(2) 0.0218(5) Uani 1 1 d . . .
H14 H 0.9193 0.4152 0.4266 0.026 Uiso 1 1 calc R . .
C15 C 0.9243(2) 0.45187(10) 0.5965(2) 0.0224(5) Uani 1 1 d . . .
H15 H 1.0171 0.4511 0.6453 0.027 Uiso 1 1 calc R . .
C16 C 0.8150(2) 0.47357(9) 0.63277(19) 0.0167(5) Uani 1 1 d . . .
C17 C 0.8175(3) 0.49667(9) 0.7580(2) 0.0214(5) Uani 1 1 d . . .
H17 H 0.7408 0.5264 0.7472 0.026 Uiso 1 1 calc R . .
C18 C 0.7992(3) 0.44238(11) 0.8387(2) 0.0278(6) Uani 1 1 d . . .
H18A H 0.7139 0.4210 0.7970 0.042 Uiso 1 1 calc R . .
H18B H 0.7972 0.4581 0.9189 0.042 Uiso 1 1 calc R . .
H18C H 0.8750 0.4134 0.8515 0.042 Uiso 1 1 calc R . .
C19 C 0.9507(3) 0.53017(11) 0.8221(2) 0.0333(6) Uani 1 1 d . . .
H19A H 0.9485 0.5466 0.9017 0.050 Uiso 1 1 calc R . .
H19B H 0.9626 0.5642 0.7696 0.050 Uiso 1 1 calc R . .
H19C H 1.0264 0.5011 0.8361 0.050 Uiso 1 1 calc R . .
C20 C 0.7217(3) 0.61798(11) 0.0261(3) 0.0371(7) Uani 1 1 d . . .
H20A H 0.6844 0.5929 -0.0498 0.045 Uiso 1 1 calc R A 1
H20B H 0.7480 0.5895 0.0978 0.045 Uiso 1 1 calc R A 1
Cl1 Cl 0.86856(12) 0.65865(5) 0.01768(17) 0.0547(4) Uani 0.742(3) 1 d P B 1
Cl1' Cl 0.8717(4) 0.64816(16) 0.0889(5) 0.0547(4) Uani 0.258(3) 1 d P B 2
Cl2 Cl 0.59591(8) 0.66886(3) 0.04143(6) 0.0444(2) Uani 1 1 d . B .

loop_
_atom_site_aniso_label
_atom_site_aniso_U_11
_atom_site_aniso_U_22
_atom_site_aniso_U_33
_atom_site_aniso_U_23
_atom_site_aniso_U_13
_atom_site_aniso_U_12
Ni 0.0150(2) 0.01385(18) 0.0120(2) -0.00016(13) 0.00618(17) 0.00021(15)
N1 0.0171(11) 0.0169(8) 0.0139(9) 0.0007(7) 0.0072(8) 0.0012(7)
N2 0.0163(11) 0.0160(8) 0.0145(9) -0.0015(7) 0.0090(8) -0.0009(7)
N3 0.0250(12) 0.0212(9) 0.0221(10) 0.0007(7) 0.0111(9) 0.0057(8)
N4 0.0203(11) 0.0177(8) 0.0168(9) 0.0005(7) 0.0104(8) 0.0020(7)
N5 0.0193(11) 0.0154(8) 0.0142(9) 0.0002(7) 0.0085(8) 0.0010(7)
N6 0.0160(11) 0.0188(8) 0.0156(9) -0.0012(7) 0.0077(8) 0.0004(7)
O1 0.0209(9) 0.0165(7) 0.0146(7) 0.0018(6) 0.0082(7) 0.0024(6)
O2 0.0292(10) 0.0198(7) 0.0321(9) 0.0009(6) 0.0198(8) -0.0039(7)
O3 0.0302(11) 0.0262(8) 0.0144(8) 0.0001(6) 0.0050(8) 0.0035(7)
S1 0.0227(3) 0.0162(2) 0.0145(3) 0.00120(18) 0.0095(2) 0.0007(2)
C1 0.0182(13) 0.0174(9) 0.0126(10) -0.0002(8) 0.0079(9) 0.0000(8)
C2 0.0258(14) 0.0169(10) 0.0153(11) -0.0025(8) 0.0079(10) -0.0009(9)
C3 0.0243(14) 0.0191(10) 0.0205(12) -0.0023(8) 0.0094(11) -0.0042(9)
C4 0.0152(13) 0.0157(9) 0.0176(11) 0.0029(8) 0.0049(9) 0.0006(8)
C5 0.0202(13) 0.0166(9) 0.0226(12) 0.0002(8) 0.0112(10) -0.0002(9)
C6 0.0329(16) 0.0239(11) 0.0252(13) 0.0008(9) 0.0167(12) -0.0012(10)
C7 0.0236(15) 0.0270(12) 0.0383(15) 0.0029(10) 0.0164(12) -0.0012(10)
C8 0.0323(15) 0.0220(10) 0.0218(12) 0.0002(9) 0.0166(11) -0.0030(10)
C9 0.0389(16) 0.0244(11) 0.0230(12) -0.0042(9) 0.0207(12) -0.0011(11)
C10 0.0169(13) 0.0237(10) 0.0222(12) -0.0041(9) 0.0104(10) -0.0016(9)
C11 0.0301(15) 0.0267(11) 0.0254(13) -0.0005(9) 0.0136(11) 0.0081(10)
C12 0.0391(18) 0.0398(15) 0.0461(17) -0.0091(12) 0.0215(15) 0.0099(13)
C13 0.045(2) 0.0205(12) 0.086(2) -0.0046(14) 0.0237(18) -0.0002(12)
C14 0.0159(14) 0.0257(11) 0.0263(13) 0.0008(9) 0.0100(10) 0.0012(9)
C15 0.0160(13) 0.0260(11) 0.0247(12) 0.0002(9) 0.0057(10) -0.0004(9)
C16 0.0178(13) 0.0146(9) 0.0162(11) 0.0025(8) 0.0030(10) -0.0012(9)
C17 0.0249(14) 0.0220(10) 0.0154(11) 0.0008(8) 0.0036(10) 0.0020(9)
C18 0.0302(16) 0.0351(13) 0.0180(12) 0.0069(10) 0.0074(11) 0.0021(11)
C19 0.0362(17) 0.0339(13) 0.0226(13) -0.0025(10) -0.0012(12) -0.0085(12)
C20 0.050(2) 0.0245(12) 0.0374(15) 0.0027(10) 0.0147(14) -0.0046(12)
Cl1 0.0399(6) 0.0365(5) 0.0867(12) 0.0004(6) 0.0187(7) -0.0061(4)
Cl1' 0.0399(6) 0.0365(5) 0.0867(12) 0.0004(6) 0.0187(7) -0.0061(4)
Cl2 0.0528(5) 0.0543(4) 0.0281(4) -0.0008(3) 0.0157(3) 0.0035(3)

loop_
_atom_type_symbol
_atom_type_description
_atom_type_scat_dispersion_real
_atom_type_scat_dispersion_imag
_atom_type_scat_source
C C 0.0033 0.0016 'International Tables Vol C Tables 4.2.6.8 and 6.1.1.4'
H H 0.0000 0.0000 'International Tables Vol C Tables 4.2.6.8 and 6.1.1.4'
N N 0.0061 0.0033 'International Tables Vol C Tables 4.2.6.8 and 6.1.1.4'
O O 0.0106 0.0060 'International Tables Vol C Tables 4.2.6.8 and 6.1.1.4'
S S 0.1246 0.1234 'International Tables Vol C Tables 4.2.6.8 and 6.1.1.4'
Ni Ni 0.3393 1.1124 'International Tables Vol C Tables 4.2.6.8 and 6.1.1.4'
Cl Cl 0.1484 0.1585 'International Tables Vol C Tables 4.2.6.8 and 6.1.1.4'

loop_
_geom_angle_atom_site_label_1
_geom_angle_atom_site_label_2
_geom_angle_atom_site_label_3
_geom_angle
_geom_angle_site_symmetry_1
_geom_angle_site_symmetry_3
O1 Ni O1 180.000(1) 3_666 .
O1 Ni N5 87.69(6) 3_666 3_666
O1 Ni N5 92.31(6) . 3_666
O1 Ni N5 92.31(6) 3_666 .
O1 Ni N5 87.69(6) . .
N5 Ni N5 180.0 3_666 .
O1 Ni N1 90.74(6) 3_666 .
O1 Ni N1 89.26(6) . .
N5 Ni N1 97.78(7) 3_666 .
N5 Ni N1 82.22(7) . .
O1 Ni N1 89.26(6) 3_666 3_666
O1 Ni N1 90.74(6) . 3_666
N5 Ni N1 82.22(7) 3_666 3_666
N5 Ni N1 97.78(7) . 3_666
N1 Ni N1 180.00(4) . 3_666
C4 N1 N2 105.49(16) . .
C4 N1 Ni 136.37(14) . .
N2 N1 Ni 117.54(12) . .
C2 N2 N1 110.95(17) . .
C2 N2 C1 127.42(17) . .
N1 N2 C1 121.61(15) . .
C10 N3 N4 104.53(17) . .
C8 N4 N3 111.28(17) . .
C8 N4 C1 129.86(18) . .
N3 N4 C1 118.63(16) . .
C16 N5 N6 105.42(18) . .
C16 N5 Ni 135.97(14) . .
N6 N5 Ni 118.00(13) . .
C14 N6 N5 110.90(17) . .
C14 N6 C1 127.54(18) . .
N5 N6 C1 121.48(17) . .
S1 O1 Ni 130.13(8) . .
O3 S1 O2 116.95(10) . .
O3 S1 O1 113.03(10) . .
O2 S1 O1 113.34(9) . .
O3 S1 C1 105.50(9) . .
O2 S1 C1 103.68(10) . .
O1 S1 C1 102.35(9) . .
N4 C1 N6 109.27(18) . .
N4 C1 N2 109.02(16) . .
N6 C1 N2 110.36(16) . .
N4 C1 S1 110.47(14) . .
N6 C1 S1 108.37(13) . .
N2 C1 S1 109.34(14) . .
N2 C2 C3 107.21(19) . .
C2 C3 C4 106.38(19) . .
N1 C4 C3 109.94(19) . .
N1 C4 C5 122.90(18) . .
C3 C4 C5 126.99(19) . .
C4 C5 C7 111.02(19) . .
C4 C5 C6 110.23(19) . .
C7 C5 C6 109.24(18) . .
C9 C8 N4 106.35(19) . .
C8 C9 C10 106.5(2) . .
N3 C10 C9 111.31(19) . .
N3 C10 C11 120.5(2) . .
C9 C10 C11 127.9(2) . .
C10 C11 C12 112.4(2) . .
C10 C11 C13 109.2(2) . .
C12 C11 C13 109.5(2) . .
N6 C14 C15 107.5(2) . .
C14 C15 C16 106.3(2) . .
N5 C16 C15 109.93(19) . .
N5 C16 C17 122.1(2) . .
C15 C16 C17 127.9(2) . .
C16 C17 C19 110.7(2) . .
C16 C17 C18 110.06(17) . .
C19 C17 C18 109.8(2) . .
Cl1' C20 Cl2 110.1(2) . .
Cl1' C20 Cl1 27.63(17) . .
Cl2 C20 Cl1 111.72(14) . .

loop_
_geom_bond_atom_site_label_1
_geom_bond_atom_site_label_2
_geom_bond_distance
_geom_bond_site_symmetry_2
Ni O1 2.0435(14) 3_666
Ni O1 2.0435(14) .
Ni N5 2.0942(19) 3_666
Ni N5 2.0942(19) .
Ni N1 2.0957(17) .
Ni N1 2.0957(17) 3_666
N1 C4 1.336(3) .
N1 N2 1.379(2) .
N2 C2 1.354(3) .
N2 C1 1.468(3) .
N3 C10 1.325(3) .
N3 N4 1.383(2) .
N4 C8 1.373(3) .
N4 C1 1.429(3) .
N5 C16 1.340(3) .
N5 N6 1.378(2) .
N6 C14 1.346(3) .
N6 C1 1.461(3) .
O1 S1 1.4618(15) .
O2 S1 1.4383(16) .
O3 S1 1.4330(17) .
S1 C1 1.861(2) .
C2 C3 1.362(3) .
C3 C4 1.411(3) .
C4 C5 1.493(3) .
C5 C7 1.530(3) .
C5 C6 1.536(3) .
C8 C9 1.355(3) .
C9 C10 1.407(3) .
C10 C11 1.505(3) .
C11 C12 1.516(3) .
C11 C13 1.529(4) .
C14 C15 1.365(3) .
C15 C16 1.405(3) .
C16 C17 1.502(3) .
C17 C19 1.530(3) .
C17 C18 1.538(3) .
C20 Cl1' 1.634(5) .
C20 Cl2 1.758(3) .
C20 Cl1 1.789(3) .

loop_
_geom_torsion_atom_site_label_1
_geom_torsion_atom_site_label_2
_geom_torsion_atom_site_label_3
_geom_torsion_atom_site_label_4
_geom_torsion
_geom_torsion_site_symmetry_1
O1 Ni N1 C4 48.0(2) 3_666
O1 Ni N1 C4 -132.0(2) .
N5 Ni N1 C4 -39.8(2) 3_666
N5 Ni N1 C4 140.2(2) .
N1 Ni N1 C4 -13(100) 3_666
O1 Ni N1 N2 -142.45(15) 3_666
O1 Ni N1 N2 37.55(15) .
N5 Ni N1 N2 129.78(15) 3_666
N5 Ni N1 N2 -50.22(15) .
N1 Ni N1 N2 157(100) 3_666
C4 N1 N2 C2 1.5(2) .
Ni N1 N2 C2 -171.09(14) .
C4 N1 N2 C1 -177.27(17) .
Ni N1 N2 C1 10.2(2) .
C10 N3 N4 C8 0.1(2) .
C10 N3 N4 C1 175.19(19) .
O1 Ni N5 C16 -51.37(19) 3_666
O1 Ni N5 C16 128.63(19) .
N5 Ni N5 C16 22(100) 3_666
N1 Ni N5 C16 -141.8(2) .
N1 Ni N5 C16 38.2(2) 3_666
O1 Ni N5 N6 139.11(13) 3_666
O1 Ni N5 N6 -40.89(13) .
N5 Ni N5 N6 -147(100) 3_666
N1 Ni N5 N6 48.68(13) .
N1 Ni N5 N6 -131.32(13) 3_666
C16 N5 N6 C14 -2.3(2) .
Ni N5 N6 C14 170.20(13) .
C16 N5 N6 C1 -179.22(16) .
Ni N5 N6 C1 -6.7(2) .
O1 Ni O1 S1 143(100) 3_666
N5 Ni O1 S1 -138.35(12) 3_666
N5 Ni O1 S1 41.65(12) .
N1 Ni O1 S1 -40.59(13) .
N1 Ni O1 S1 139.41(13) 3_666
Ni O1 S1 O3 113.18(12) .
Ni O1 S1 O2 -110.78(12) .
Ni O1 S1 C1 0.20(14) .
C8 N4 C1 N6 -124.6(2) .
N3 N4 C1 N6 61.3(2) .
C8 N4 C1 N2 114.7(2) .
N3 N4 C1 N2 -59.3(2) .
C8 N4 C1 S1 -5.5(3) .
N3 N4 C1 S1 -179.51(15) .
C14 N6 C1 N4 11.2(3) .
N5 N6 C1 N4 -172.41(16) .
C14 N6 C1 N2 131.1(2) .
N5 N6 C1 N2 -52.5(2) .
C14 N6 C1 S1 -109.2(2) .
N5 N6 C1 S1 67.2(2) .
C2 N2 C1 N4 -8.0(3) .
N1 N2 C1 N4 170.54(17) .
C2 N2 C1 N6 -128.0(2) .
N1 N2 C1 N6 50.5(2) .
C2 N2 C1 S1 112.9(2) .
N1 N2 C1 S1 -68.6(2) .
O3 S1 C1 N4 61.19(17) .
O2 S1 C1 N4 -62.28(17) .
O1 S1 C1 N4 179.64(15) .
O3 S1 C1 N6 -179.13(14) .
O2 S1 C1 N6 57.40(15) .
O1 S1 C1 N6 -60.68(16) .
O3 S1 C1 N2 -58.79(15) .
O2 S1 C1 N2 177.74(13) .
O1 S1 C1 N2 59.66(15) .
N1 N2 C2 C3 -0.8(2) .
C1 N2 C2 C3 177.88(19) .
N2 C2 C3 C4 -0.2(2) .
N2 N1 C4 C3 -1.6(2) .
Ni N1 C4 C3 168.83(16) .
N2 N1 C4 C5 174.04(19) .
Ni N1 C4 C5 -15.5(3) .
C2 C3 C4 N1 1.2(3) .
C2 C3 C4 C5 -174.2(2) .
N1 C4 C5 C7 150.4(2) .
C3 C4 C5 C7 -34.7(3) .
N1 C4 C5 C6 -88.4(2) .
C3 C4 C5 C6 86.5(3) .
N3 N4 C8 C9 -0.5(3) .
C1 N4 C8 C9 -174.8(2) .
N4 C8 C9 C10 0.6(3) .
N4 N3 C10 C9 0.3(3) .
N4 N3 C10 C11 -174.8(2) .
C8 C9 C10 N3 -0.6(3) .
C8 C9 C10 C11 174.0(2) .
N3 C10 C11 C12 -145.7(2) .
C9 C10 C11 C12 40.1(4) .
N3 C10 C11 C13 92.7(3) .
C9 C10 C11 C13 -81.5(3) .
N5 N6 C14 C15 1.7(2) .
C1 N6 C14 C15 178.44(18) .
N6 C14 C15 C16 -0.5(2) .
N6 N5 C16 C15 1.9(2) .
Ni N5 C16 C15 -168.50(15) .
N6 N5 C16 C17 -175.10(17) .
Ni N5 C16 C17 14.5(3) .
C14 C15 C16 N5 -0.9(2) .
C14 C15 C16 C17 175.87(19) .
N5 C16 C17 C19 -149.7(2) .
C15 C16 C17 C19 33.8(3) .
N5 C16 C17 C18 88.6(2) .
C15 C16 C17 C18 -87.8(3) .
